data_4513738
loop_
_publ_author_name
'Nicholls, Thomas P.'
'Constable, Grace E.'
'Robertson, Johnathon C.'
'Gardiner, Michael G.'
'Bissember, Alex C.'

_publ_section_title
;
 Br\/onsted Acid Cocatalysis in Copper(I)-Photocatalyzed \a-Amino C--H
 Bond Functionalization
;
_journal_issue 1
_journal_name_full 'ACS Catalysis'
_journal_page_first 451
_journal_paper_doi 10.1021/acscatal.5b02014
_journal_volume 6
_journal_year 2016
_chemical_formula_sum 'C21 H21 N3'
_chemical_formula_weight 315.41
_chemical_name_systematic
;
 ?
;
_space_group_crystal_system triclinic
_space_group_IT_number 2
_space_group_name_Hall '-P 1'
_space_group_name_H-M_alt 'P -1'
_symmetry_space_group_name_Hall '-P 1'
_symmetry_space_group_name_H-M 'P -1'
_atom_sites_solution_hydrogens geom
_audit_creation_method SHELXL-2014
_cell_angle_alpha 106.154(5)
_cell_angle_beta 96.466(8)
_cell_angle_gamma 97.82(2)
_cell_formula_units_Z 2
_cell_length_a 7.784(5)
_cell_length_b 10.507(3)
_cell_length_c 11.117(3)
_cell_measurement_reflns_used 5800
_cell_measurement_temperature 100(2)
_cell_measurement_theta_max 27.909
_cell_measurement_theta_min 2.050
_cell_volume 854.3(6)
_computing_cell_refinement XDS
_computing_data_collection BLU-ICE
_computing_data_reduction XDS
_computing_molecular_graphics
;
'X-SEED (Barbour, 2008) and ORTEPIII (Farrugia, 1998)' 
;
_computing_publication_material 'WinGX (Farrugia, 1999)'
_computing_structure_refinement 'SHELXL-97 (Sheldrick, 1997)'
_computing_structure_solution 'SHELXS-97 (Sheldrick, 1990)'
_diffrn_ambient_temperature 100(2)
_diffrn_detector_area_resol_mean 'ADSC Q210'
_diffrn_measured_fraction_theta_full 0.919
_diffrn_measured_fraction_theta_max 0.895
_diffrn_measurement_device_type '3-BM1 Australian Synchrotron'
_diffrn_measurement_method Rotation
_diffrn_radiation_monochromator Si<111>
_diffrn_radiation_source 'synchrotron BM'
_diffrn_radiation_type Synchrotron
_diffrn_radiation_wavelength 0.7109
_diffrn_reflns_av_R_equivalents 0.0353
_diffrn_reflns_av_unetI/netI 0.0492
_diffrn_reflns_laue_measured_fraction_full 0.919
_diffrn_reflns_laue_measured_fraction_max 0.895
_diffrn_reflns_limit_h_max 10
_diffrn_reflns_limit_h_min -9
_diffrn_reflns_limit_k_max 13
_diffrn_reflns_limit_k_min -13
_diffrn_reflns_limit_l_max 14
_diffrn_reflns_limit_l_min -14
_diffrn_reflns_number 7913
_diffrn_reflns_point_group_measured_fraction_full 0.919
_diffrn_reflns_point_group_measured_fraction_max 0.895
_diffrn_reflns_theta_full 25.248
_diffrn_reflns_theta_max 27.909
_diffrn_reflns_theta_min 2.050
_exptl_absorpt_coefficient_mu 0.073
_exptl_absorpt_correction_type none
_exptl_crystal_colour colourless
_exptl_crystal_density_diffrn 1.226
_exptl_crystal_description needle
_exptl_crystal_F_000 336
_exptl_crystal_size_max 0.100
_exptl_crystal_size_mid 0.040
_exptl_crystal_size_min 0.025
_refine_diff_density_max 0.281
_refine_diff_density_min -0.200
_refine_diff_density_rms 0.040
_refine_ls_extinction_method none
_refine_ls_goodness_of_fit_ref 1.052
_refine_ls_hydrogen_treatment constr
_refine_ls_matrix_type full
_refine_ls_number_parameters 220
_refine_ls_number_reflns 3653
_refine_ls_number_restraints 0
_refine_ls_restrained_S_all 1.052
_refine_ls_R_factor_all 0.0558
_refine_ls_R_factor_gt 0.0458
_refine_ls_shift/su_max 0.001
_refine_ls_shift/su_mean 0.000
_refine_ls_structure_factor_coef Fsqd
_refine_ls_weighting_details 'w=1/[\s^2^(Fo^2^)+(0.0425P)^2^+0.3045P] where P=(Fo^2^+2Fc^2^)/3'
_refine_ls_weighting_scheme calc
_refine_ls_wR_factor_gt 0.1127
_refine_ls_wR_factor_ref 0.1180
_reflns_Friedel_coverage 0.000
_reflns_number_gt 3039
_reflns_number_total 3653
_reflns_threshold_expression 'I > 2\s(I)'
_cod_data_source_file cs5b02014_si_008.cif
_cod_data_source_block C:\Users\mgg\DOCUME~1\ASDATA~1\AS76JU~1\76ACB1~2\76acb142b
_cod_depositor_comments 'Adding full bibliography for 4513736--4513746.cif.'
_cod_database_code 4513738
_shelx_space_group_comment
;
The symmetry employed for this shelxl refinement is uniquely defined
by the following loop, which should always be used as a source of
symmetry information in preference to the above space-group names.
They are only intended as comments.
;
_shelx_estimated_absorpt_t_min 0.971
_shelx_estimated_absorpt_t_max 0.993
_shelxl_version_number 2014-3

loop_
_space_group_symop_operation_xyz
'x, y, z'
'-x, -y, -z'

loop_
_atom_site_label
_atom_site_type_symbol
_atom_site_fract_x
_atom_site_fract_y
_atom_site_fract_z
_atom_site_U_iso_or_equiv
_atom_site_adp_type
_atom_site_occupancy
_atom_site_site_symmetry_order
_atom_site_calc_flag
_atom_site_refinement_flags_posn
_atom_site_refinement_flags_adp
N1 N 0.37257(15) 0.67848(12) 0.54099(11) 0.0227(3) Uani 1 1 d . .
N2 N 0.83801(17) 1.08221(13) 0.54175(13) 0.0320(3) Uani 1 1 d . .
N3 N 0.94327(19) 0.76708(15) 0.71141(13) 0.0373(3) Uani 1 1 d . .
C1 C 0.47387(16) 0.66247(13) 0.44588(12) 0.0197(3) Uani 1 1 d . .
C2 C 0.63731(16) 0.74834(13) 0.46087(12) 0.0197(3) Uani 1 1 d . .
C3 C 0.73791(17) 0.73072(13) 0.36341(12) 0.0210(3) Uani 1 1 d . .
H3 H 0.8470 0.7894 0.3763 0.025 Uiso 1 1 calc R U
C4 C 0.68524(17) 0.63122(14) 0.24869(13) 0.0216(3) Uani 1 1 d . .
C5 C 0.52354(18) 0.54715(14) 0.23392(13) 0.0220(3) Uani 1 1 d . .
H5 H 0.4832 0.4778 0.1562 0.026 Uiso 1 1 calc R U
C6 C 0.42057(17) 0.56198(13) 0.32912(13) 0.0220(3) Uani 1 1 d . .
H6 H 0.3116 0.5029 0.3150 0.026 Uiso 1 1 calc R U
C7 C 0.79773(18) 0.61340(14) 0.14427(13) 0.0241(3) Uani 1 1 d . .
H7 H 0.7337 0.5369 0.0704 0.029 Uiso 1 1 calc R U
C8 C 0.97426(19) 0.57716(15) 0.18629(14) 0.0280(3) Uani 1 1 d . .
H8A H 1.0424 0.6524 0.2561 0.042 Uiso 1 1 calc R U
H8B H 1.0397 0.5589 0.1148 0.042 Uiso 1 1 calc R U
H8C H 0.9537 0.4969 0.2149 0.042 Uiso 1 1 calc R U
C9 C 0.8277(2) 0.73899(17) 0.09929(15) 0.0329(3) Uani 1 1 d . .
H9A H 0.7142 0.7630 0.0752 0.049 Uiso 1 1 calc R U
H9B H 0.8895 0.7203 0.0259 0.049 Uiso 1 1 calc R U
H9C H 0.8986 0.8139 0.1680 0.049 Uiso 1 1 calc R U
C10 C 0.44536(18) 0.76485(14) 0.66716(13) 0.0253(3) Uani 1 1 d . .
H10A H 0.5202 0.7172 0.7110 0.030 Uiso 1 1 calc R U
H10B H 0.3489 0.7862 0.7161 0.030 Uiso 1 1 calc R U
C11 C 0.21371(18) 0.58208(14) 0.52717(14) 0.0252(3) Uani 1 1 d . .
H11A H 0.1336 0.5791 0.4515 0.038 Uiso 1 1 calc R U
H11B H 0.1566 0.6093 0.6022 0.038 Uiso 1 1 calc R U
H11C H 0.2438 0.4927 0.5186 0.038 Uiso 1 1 calc R U
C12 C 0.70694(17) 0.85871(13) 0.58616(12) 0.0208(3) Uani 1 1 d . .
C13 C 0.55425(17) 0.89502(14) 0.66273(13) 0.0222(3) Uani 1 1 d . .
H13 H 0.4766 0.9374 0.6133 0.027 Uiso 1 1 calc R U
C14 C 0.78616(17) 0.98413(14) 0.56190(13) 0.0235(3) Uani 1 1 d . .
C15 C 0.84321(19) 0.81159(14) 0.65871(13) 0.0255(3) Uani 1 1 d . .
C16 C 0.61861(17) 0.99657(14) 0.79195(13) 0.0227(3) Uani 1 1 d . .
C17 C 0.60324(18) 1.13056(15) 0.80778(13) 0.0255(3) Uani 1 1 d . .
H17 H 0.5510 1.1560 0.7385 0.031 Uiso 1 1 calc R U
C18 C 0.6636(2) 1.22678(15) 0.92354(14) 0.0278(3) Uani 1 1 d . .
H18 H 0.6515 1.3177 0.9333 0.033 Uiso 1 1 calc R U
C19 C 0.74153(19) 1.19206(15) 1.02574(13) 0.0264(3) Uani 1 1 d . .
H19 H 0.7841 1.2589 1.1048 0.032 Uiso 1 1 calc R U
C20 C 0.7566(2) 1.05885(16) 1.01114(14) 0.0292(3) Uani 1 1 d . .
H20 H 0.8096 1.0341 1.0806 0.035 Uiso 1 1 calc R U
C21 C 0.6948(2) 0.96177(15) 0.89575(14) 0.0274(3) Uani 1 1 d . .
H21 H 0.7042 0.8705 0.8870 0.033 Uiso 1 1 calc R U

loop_
_atom_site_aniso_label
_atom_site_aniso_U_11
_atom_site_aniso_U_22
_atom_site_aniso_U_33
_atom_site_aniso_U_23
_atom_site_aniso_U_13
_atom_site_aniso_U_12
N1 0.0223(5) 0.0219(6) 0.0216(6) 0.0046(5) 0.0064(4) -0.0023(4)
N2 0.0312(6) 0.0253(6) 0.0368(7) 0.0070(6) 0.0077(5) -0.0008(5)
N3 0.0401(8) 0.0424(8) 0.0264(7) 0.0034(7) -0.0010(6) 0.0173(6)
C1 0.0207(6) 0.0187(6) 0.0199(6) 0.0064(6) 0.0038(5) 0.0017(5)
C2 0.0213(6) 0.0179(6) 0.0189(6) 0.0055(6) 0.0026(5) 0.0000(5)
C3 0.0216(6) 0.0201(6) 0.0204(6) 0.0064(6) 0.0032(5) -0.0004(5)
C4 0.0242(6) 0.0216(7) 0.0187(6) 0.0068(6) 0.0033(5) 0.0020(5)
C5 0.0267(6) 0.0192(6) 0.0177(6) 0.0042(6) 0.0008(5) 0.0008(5)
C6 0.0216(6) 0.0201(6) 0.0236(7) 0.0078(6) 0.0024(5) -0.0004(5)
C7 0.0272(7) 0.0250(7) 0.0186(6) 0.0049(6) 0.0054(5) 0.0015(5)
C8 0.0307(7) 0.0288(7) 0.0256(7) 0.0073(6) 0.0091(6) 0.0068(6)
C9 0.0358(8) 0.0400(9) 0.0310(8) 0.0191(7) 0.0144(6) 0.0088(6)
C10 0.0276(7) 0.0248(7) 0.0223(7) 0.0060(6) 0.0069(5) 0.0005(5)
C11 0.0221(6) 0.0260(7) 0.0260(7) 0.0074(6) 0.0068(5) -0.0021(5)
C12 0.0209(6) 0.0196(6) 0.0205(7) 0.0048(6) 0.0034(5) 0.0006(5)
C13 0.0238(6) 0.0220(7) 0.0208(6) 0.0062(6) 0.0050(5) 0.0033(5)
C14 0.0228(6) 0.0217(7) 0.0221(7) 0.0016(6) 0.0042(5) 0.0005(5)
C15 0.0282(7) 0.0242(7) 0.0206(7) 0.0014(6) 0.0028(5) 0.0042(5)
C16 0.0226(6) 0.0237(7) 0.0199(6) 0.0041(6) 0.0059(5) 0.0007(5)
C17 0.0269(7) 0.0269(7) 0.0231(7) 0.0078(6) 0.0042(5) 0.0052(5)
C18 0.0339(7) 0.0218(7) 0.0264(7) 0.0043(6) 0.0073(6) 0.0049(5)
C19 0.0297(7) 0.0266(7) 0.0181(6) 0.0015(6) 0.0055(5) -0.0021(5)
C20 0.0353(8) 0.0325(8) 0.0204(7) 0.0095(7) 0.0040(6) 0.0050(6)
C21 0.0358(8) 0.0234(7) 0.0242(7) 0.0077(6) 0.0082(6) 0.0053(6)

loop_
_atom_type_symbol
_atom_type_description
_atom_type_scat_dispersion_real
_atom_type_scat_dispersion_imag
_atom_type_scat_source
C C 0.0033 0.0016 'International Tables Vol C Tables 4.2.6.8 and 6.1.1.4'
H H 0.0000 0.0000 'International Tables Vol C Tables 4.2.6.8 and 6.1.1.4'
N N 0.0061 0.0033 'International Tables Vol C Tables 4.2.6.8 and 6.1.1.4'

loop_
_geom_angle_atom_site_label_1
_geom_angle_atom_site_label_2
_geom_angle_atom_site_label_3
_geom_angle
C1 N1 C10 120.15(11)
C1 N1 C11 120.06(12)
C10 N1 C11 117.42(11)
N1 C1 C6 121.94(12)
N1 C1 C2 121.38(13)
C6 C1 C2 116.67(12)
C3 C2 C1 120.56(13)
C3 C2 C12 119.37(11)
C1 C2 C12 120.05(11)
C4 C3 C2 122.58(12)
C4 C3 H3 118.7
C2 C3 H3 118.7
C3 C4 C5 116.73(12)
C3 C4 C7 121.61(12)
C5 C4 C7 121.66(13)
C6 C5 C4 122.06(14)
C6 C5 H5 119.0
C4 C5 H5 119.0
C5 C6 C1 121.39(12)
C5 C6 H6 119.3
C1 C6 H6 119.3
C4 C7 C8 111.38(11)
C4 C7 C9 111.85(12)
C8 C7 C9 110.13(12)
C4 C7 H7 107.8
C8 C7 H7 107.8
C9 C7 H7 107.8
C7 C8 H8A 109.5
C7 C8 H8B 109.5
H8A C8 H8B 109.5
C7 C8 H8C 109.5
H8A C8 H8C 109.5
H8B C8 H8C 109.5
C7 C9 H9A 109.5
C7 C9 H9B 109.5
H9A C9 H9B 109.5
C7 C9 H9C 109.5
H9A C9 H9C 109.5
H9B C9 H9C 109.5
N1 C10 C13 111.05(11)
N1 C10 H10A 109.4
C13 C10 H10A 109.4
N1 C10 H10B 109.4
C13 C10 H10B 109.4
H10A C10 H10B 108.0
N1 C11 H11A 109.5
N1 C11 H11B 109.5
H11A C11 H11B 109.5
N1 C11 H11C 109.5
H11A C11 H11C 109.5
H11B C11 H11C 109.5
C15 C12 C14 109.15(11)
C15 C12 C2 108.25(11)
C14 C12 C2 110.32(11)
C15 C12 C13 111.77(11)
C14 C12 C13 106.42(11)
C2 C12 C13 110.92(11)
C16 C13 C10 113.79(11)
C16 C13 C12 112.82(11)
C10 C13 C12 108.48(11)
C16 C13 H13 107.1
C10 C13 H13 107.1
C12 C13 H13 107.1
N2 C14 C12 176.20(15)
N3 C15 C12 175.75(16)
C17 C16 C21 118.59(13)
C17 C16 C13 118.64(12)
C21 C16 C13 122.76(13)
C18 C17 C16 120.42(13)
C18 C17 H17 119.8
C16 C17 H17 119.8
C17 C18 C19 120.76(14)
C17 C18 H18 119.6
C19 C18 H18 119.6
C20 C19 C18 119.26(14)
C20 C19 H19 120.4
C18 C19 H19 120.4
C21 C20 C19 120.24(13)
C21 C20 H20 119.9
C19 C20 H20 119.9
C20 C21 C16 120.72(14)
C20 C21 H21 119.6
C16 C21 H21 119.6

loop_
_geom_bond_atom_site_label_1
_geom_bond_atom_site_label_2
_geom_bond_distance
N1 C1 1.3758(17)
N1 C10 1.4439(18)
N1 C11 1.4520(17)
N2 C14 1.1448(18)
N3 C15 1.1478(19)
C1 C6 1.403(2)
C1 C2 1.4202(18)
C2 C3 1.3930(18)
C2 C12 1.5293(19)
C3 C4 1.383(2)
C3 H3 0.9500
C4 C5 1.4006(19)
C4 C7 1.5172(18)
C5 C6 1.3857(19)
C5 H5 0.9500
C6 H6 0.9500
C7 C8 1.532(2)
C7 C9 1.535(2)
C7 H7 1.0000
C8 H8A 0.9800
C8 H8B 0.9800
C8 H8C 0.9800
C9 H9A 0.9800
C9 H9B 0.9800
C9 H9C 0.9800
C10 C13 1.5241(19)
C10 H10A 0.9900
C10 H10B 0.9900
C11 H11A 0.9800
C11 H11B 0.9800
C11 H11C 0.9800
C12 C15 1.4810(19)
C12 C14 1.4845(18)
C12 C13 1.5663(19)
C13 C16 1.514(2)
C13 H13 1.0000
C16 C17 1.393(2)
C16 C21 1.3988(19)
C17 C18 1.382(2)
C17 H17 0.9500
C18 C19 1.388(2)
C18 H18 0.9500
C19 C20 1.386(2)
C19 H19 0.9500
C20 C21 1.385(2)
C20 H20 0.9500
C21 H21 0.9500

loop_
_geom_torsion_atom_site_label_1
_geom_torsion_atom_site_label_2
_geom_torsion_atom_site_label_3
_geom_torsion_atom_site_label_4
_geom_torsion
C10 N1 C1 C6 168.13(12)
C11 N1 C1 C6 6.08(19)
C10 N1 C1 C2 -12.58(18)
C11 N1 C1 C2 -174.64(12)
N1 C1 C2 C3 -179.88(11)
C6 C1 C2 C3 -0.56(18)
N1 C1 C2 C12 1.92(18)
C6 C1 C2 C12 -178.76(11)
C1 C2 C3 C4 0.32(19)
C12 C2 C3 C4 178.54(12)
C2 C3 C4 C5 0.03(19)
C2 C3 C4 C7 -179.57(12)
C3 C4 C5 C6 -0.12(19)
C7 C4 C5 C6 179.48(12)
C4 C5 C6 C1 -0.1(2)
N1 C1 C6 C5 179.79(12)
C2 C1 C6 C5 0.48(18)
C3 C4 C7 C8 62.65(17)
C5 C4 C7 C8 -116.92(14)
C3 C4 C7 C9 -61.07(17)
C5 C4 C7 C9 119.36(15)
C1 N1 C10 C13 42.56(17)
C11 N1 C10 C13 -154.92(12)
C3 C2 C12 C15 -76.62(14)
C1 C2 C12 C15 101.61(14)
C3 C2 C12 C14 42.76(16)
C1 C2 C12 C14 -139.02(12)
C3 C2 C12 C13 160.42(11)
C1 C2 C12 C13 -21.36(16)
N1 C10 C13 C16 173.88(11)
N1 C10 C13 C12 -59.66(14)
C15 C12 C13 C16 54.83(15)
C14 C12 C13 C16 -64.24(14)
C2 C12 C13 C16 175.74(10)
C15 C12 C13 C10 -72.18(14)
C14 C12 C13 C10 168.74(11)
C2 C12 C13 C10 48.72(14)
C10 C13 C16 C17 -134.73(13)
C12 C13 C16 C17 101.12(14)
C10 C13 C16 C21 46.04(18)
C12 C13 C16 C21 -78.11(16)
C21 C16 C17 C18 0.5(2)
C13 C16 C17 C18 -178.73(12)
C16 C17 C18 C19 0.5(2)
C17 C18 C19 C20 -0.8(2)
C18 C19 C20 C21 0.1(2)
C19 C20 C21 C16 0.9(2)
C17 C16 C21 C20 -1.2(2)
C13 C16 C21 C20 178.03(13)
